data_4301825
loop_
_publ_author_name
'Snehadrinarayan Khatua'
'Shin Hei Choi'
'Junseong Lee'
'Kibong Kim'
'Youngkyu Do'
'David G. Churchill'

_publ_contact_author_address
;

Molecular Logic Gate Lab

Department of Chemistry

Korean Advanced Institute of Science & Technology

Republic of Korea

;
_publ_contact_author_email dchurchill@kaist.ac.kr','s.khatua@kaist.ac.kr
_publ_section_title
;
Aqueous Fluorometric and Colorimetric Sensing of Phosphate Ions by a
Fluorescent Dinuclear Zinc Complex
;
_journal_name_full 'Inorganic Chemistry'
_journal_page_first 2993
_journal_page_last 2999
_journal_paper_doi 10.1021/ic8022387
_journal_volume 48
_journal_year 2009
_chemical_absolute_configuration syn
_chemical_formula_sum 'C28 H48 Cl2 N4 O11 Zn2'
_chemical_formula_weight 818.34
_chemical_name_systematic
;

 ?

;
_space_group_IT_number 5
_symmetry_cell_setting monoclinic
_symmetry_space_group_name_Hall 'C 2y'
_symmetry_space_group_name_H-M 'C 1 2 1'
_atom_sites_solution_hydrogens geom
_atom_sites_solution_primary direct
_atom_sites_solution_secondary difmap
_audit_creation_method SHELXL-97
_cell_angle_alpha 90.00
_cell_angle_beta 90.115(6)
_cell_angle_gamma 90.00
_cell_formula_units_Z 2
_cell_length_a 18.3133(13)
_cell_length_b 8.4505(7)
_cell_length_c 11.2021(8)
_cell_measurement_reflns_used 362
_cell_measurement_temperature 296(2)
_cell_measurement_theta_max 28.32
_cell_measurement_theta_min 1.82
_cell_volume 1733.6(2)
_computing_cell_refinement 'Bruker SMART'
_computing_data_collection 'Bruker SMART'
_computing_data_reduction 'Bruker SAINT'
_computing_structure_refinement 'SHELXL-97 (Sheldrick, 1997)'
_computing_structure_solution 'SHELXS-97 (Sheldrick, 1990)'
_diffrn_ambient_temperature 296(2)
_diffrn_measured_fraction_theta_full 0.976
_diffrn_measured_fraction_theta_max 0.976
_diffrn_measurement_device_type 'CCD area detector'
_diffrn_measurement_method 'phi and omega scans'
_diffrn_radiation_monochromator graphite
_diffrn_radiation_source 'fine-focus sealed tube'
_diffrn_radiation_type MoK\a
_diffrn_radiation_wavelength 0.71073
_diffrn_reflns_av_R_equivalents 0.0412
_diffrn_reflns_av_sigmaI/netI 0.0713
_diffrn_reflns_limit_h_max 24
_diffrn_reflns_limit_h_min -24
_diffrn_reflns_limit_k_max 9
_diffrn_reflns_limit_k_min -11
_diffrn_reflns_limit_l_max 14
_diffrn_reflns_limit_l_min -14
_diffrn_reflns_number 7798
_diffrn_reflns_theta_full 28.32
_diffrn_reflns_theta_max 28.32
_diffrn_reflns_theta_min 1.82
_exptl_absorpt_coefficient_mu 1.599
_exptl_absorpt_correction_T_max 0.88
_exptl_absorpt_correction_T_min 0.79
_exptl_absorpt_correction_type empirical
_exptl_absorpt_process_details SADABS
_exptl_crystal_colour colourless
_exptl_crystal_density_diffrn 1.568
_exptl_crystal_density_method 'not measured'
_exptl_crystal_description plate
_exptl_crystal_F_000 852
_exptl_crystal_size_max 0.20
_exptl_crystal_size_mid 0.10
_exptl_crystal_size_min 0.10
_refine_diff_density_max 0.385
_refine_diff_density_min -1.298
_refine_diff_density_rms 0.123
_refine_ls_abs_structure_details 'Flack H D (1983), Acta Cryst. A39, 876-881'
_refine_ls_abs_structure_Flack 0.03(2)
_refine_ls_extinction_method none
_refine_ls_goodness_of_fit_ref 1.055
_refine_ls_hydrogen_treatment mixed
_refine_ls_matrix_type full
_refine_ls_number_parameters 195
_refine_ls_number_reflns 3343
_refine_ls_number_restraints 5
_refine_ls_restrained_S_all 1.057
_refine_ls_R_factor_all 0.0699
_refine_ls_R_factor_gt 0.0442
_refine_ls_shift/su_max 0.001
_refine_ls_shift/su_mean 0.000
_refine_ls_structure_factor_coef Fsqd
_refine_ls_weighting_details 'calc w=1/[\s^2^(Fo^2^)+(0.0682P)^2^+0.0000P] where P=(Fo^2^+2Fc^2^)/3'
_refine_ls_weighting_scheme calc
_refine_ls_wR_factor_gt 0.1068
_refine_ls_wR_factor_ref 0.1282
_reflns_number_gt 2586
_reflns_number_total 3343
_reflns_threshold_expression >2sigma(I)
_cod_data_source_file ic8022387_si_002.cif
_cod_data_source_block dave19-1
_cod_depositor_comments
;
The following automatic conversions were performed:
'_exptl_absorpt_correction_type' value 'Empirical' changed to 'empirical'
according to '/home/saulius/struct/CIF-dictionaries/cif_core.dic'
dictionary named 'cif_core.dic' version 2.4.1 from 2010-06-29.

Automatic conversion script
Id: cif_fix_enum 1527 2010-12-29 10:47:43Z saulius 
;
_cod_original_sg_symbol_H-M 'C 2'
_cod_database_code 4301825

loop_
_publ_contact_author_name
'David G Churchill'
'Snehadrinarayan Khatua'

loop_
_symmetry_equiv_pos_as_xyz
'x, y, z'
'-x, y, -z'
'x+1/2, y+1/2, z'
'-x+1/2, y+1/2, -z'

loop_
_atom_site_label
_atom_site_type_symbol
_atom_site_fract_x
_atom_site_fract_y
_atom_site_fract_z
_atom_site_U_iso_or_equiv
_atom_site_adp_type
_atom_site_occupancy
_atom_site_symmetry_multiplicity
_atom_site_calc_flag
_atom_site_refinement_flags
_atom_site_disorder_assembly
_atom_site_disorder_group
C1 C 0.6207(2) 0.8315(9) 0.3771(4) 0.0291(11) Uani 1 1 d . . .
C2 C 0.6247(3) 0.8865(6) 0.2593(5) 0.0329(14) Uani 1 1 d . . .
H2 H 0.5850 0.9399 0.2267 0.039 Uiso 1 1 calc R . .
C3 C 0.6869(3) 0.8632(10) 0.1898(5) 0.0410(15) Uani 1 1 d . . .
H3 H 0.6880 0.8993 0.1114 0.049 Uiso 1 1 calc R . .
C4 C 0.7476(3) 0.7853(7) 0.2383(6) 0.0383(15) Uani 1 1 d . . .
H4 H 0.7893 0.7695 0.1926 0.046 Uiso 1 1 calc R . .
C5 C 0.7447(3) 0.7329(8) 0.3533(6) 0.0377(14) Uani 1 1 d . . .
H5 H 0.7849 0.6800 0.3846 0.045 Uiso 1 1 calc R . .
C6 C 0.6837(3) 0.7555(7) 0.4258(5) 0.0316(13) Uani 1 1 d . . .
C7 C 0.6873(3) 0.6947(8) 0.5476(5) 0.0334(13) Uani 1 1 d . . .
H7 H 0.7272 0.6314 0.5667 0.040 Uiso 1 1 calc R . .
C8 C 0.6508(3) 0.6422(7) 0.7447(5) 0.0293(12) Uani 1 1 d . . .
H8 H 0.6802 0.5463 0.7348 0.035 Uiso 1 1 calc R . .
C9 C 0.5752(3) 0.5990(8) 0.7921(5) 0.0323(13) Uani 1 1 d . . .
C10 C 0.6877(3) 0.7535(7) 0.8343(5) 0.0337(13) Uani 1 1 d . . .
H10A H 0.6572 0.8462 0.8448 0.040 Uiso 1 1 calc R . .
H10B H 0.6910 0.7002 0.9109 0.040 Uiso 1 1 calc R . .
C11 C 0.7639(3) 0.8073(7) 0.7978(5) 0.0373(16) Uani 1 1 d . . .
H11A H 0.7606 0.8689 0.7249 0.045 Uiso 1 1 calc R . .
H11B H 0.7939 0.7152 0.7815 0.045 Uiso 1 1 calc R . .
C12 C 0.8004(3) 0.9071(8) 0.8948(5) 0.0362(14) Uani 1 1 d . . .
H12A H 0.7686 0.9951 0.9141 0.043 Uiso 1 1 calc R . .
H12B H 0.8056 0.8430 0.9661 0.043 Uiso 1 1 calc R . .
C13 C 0.8753(3) 0.9724(8) 0.8611(6) 0.0389(14) Uani 1 1 d . . .
H13A H 0.8706 1.0339 0.7884 0.047 Uiso 1 1 calc R . .
H13B H 0.8918 1.0431 0.9238 0.047 Uiso 1 1 calc R . .
C20 C 0.91387(9) 0.8773(2) 0.5332(2) 0.09978(1) Uani 1 1 d . . .
H20A H 0.8852 0.9622 0.5655 0.150 Uiso 1 1 calc R . .
H20B H 0.9004 0.8601 0.4514 0.150 Uiso 1 1 calc R . .
H20C H 0.9647 0.9043 0.5376 0.150 Uiso 1 1 calc R . .
N1 N 0.64119(9) 0.7198(2) 0.63050(16) 0.0276(10) Uani 1 1 d R . .
N2 N 0.93122(13) 0.8472(3) 0.8427(2) 0.0450(12) Uani 1 1 d RD . .
H2NB H 0.9710 0.8994 0.8717 0.06(2) Uiso 1 1 d RD . .
H2NC H 0.9231 0.7868 0.9089 0.09(3) Uiso 1 1 d RD . .
H2NA H 0.9293 0.7903 0.7779 0.05(2) Uiso 1 1 d RD . .
O1 O 0.55970(10) 0.8525(2) 0.43941(16) 0.0361(8) Uani 1 1 d R . .
O2 O 0.52211(8) 0.6871(2) 0.76058(16) 0.0399(10) Uani 1 1 d R . .
O1W O 0.50000(9) 0.8327(2) 1.00000(15) 0.0614(17) Uani 1 2 d SRD . .
H1WO H 0.5155 0.7869 1.0767 0.08(3) Uiso 1 1 d RD . .
O3 O 0.57008(8) 0.4872(2) 0.86408(16) 0.0461(12) Uani 1 1 d R . .
O2W O 0.90760(13) 0.6074(3) 1.0191(2) 0.0653(15) Uani 1 1 d R . .
H2WA H 0.9131 0.6134 1.0961 0.09(3) Uiso 1 1 d R . .
H2WB H 0.9275 0.5102 1.0030 0.09(3) Uiso 1 1 d R . .
O20 O 0.90198(9) 0.7481(2) 0.5948(2) 0.093(2) Uani 1 1 d R . .
H20 H 0.9403 0.6990 0.6023 0.140 Uiso 1 1 calc R . .
Zn1 Zn 0.54469(3) 0.84668(8) 0.62294(5) 0.02932(17) Uani 1 1 d . . .
Cl1 Cl 0.56344(9) 1.0951(2) 0.69656(16) 0.0479(4) Uani 1 1 d . . .

loop_
_atom_site_aniso_label
_atom_site_aniso_U_11
_atom_site_aniso_U_22
_atom_site_aniso_U_33
_atom_site_aniso_U_23
_atom_site_aniso_U_13
_atom_site_aniso_U_12
C1 0.025(2) 0.033(3) 0.029(3) -0.004(3) 0.0018(17) -0.006(3)
C2 0.031(2) 0.038(4) 0.029(3) -0.002(2) 0.003(2) -0.003(2)
C3 0.040(3) 0.048(4) 0.035(3) -0.005(3) 0.011(2) -0.010(3)
C4 0.030(3) 0.038(3) 0.047(4) -0.009(3) 0.020(3) -0.004(2)
C5 0.025(3) 0.044(4) 0.044(4) -0.011(3) 0.003(2) 0.004(2)
C6 0.025(3) 0.039(3) 0.031(3) -0.010(3) 0.001(2) -0.001(2)
C7 0.024(2) 0.039(3) 0.037(3) 0.000(3) -0.001(2) 0.003(2)
C8 0.024(2) 0.036(3) 0.028(3) 0.003(2) -0.003(2) 0.007(2)
C9 0.029(3) 0.038(3) 0.030(3) 0.000(3) -0.005(2) -0.007(2)
C10 0.027(3) 0.043(4) 0.031(3) 0.001(3) -0.006(2) -0.003(2)
C11 0.027(2) 0.043(5) 0.042(3) 0.004(3) 0.004(2) -0.001(2)
C12 0.027(3) 0.044(3) 0.037(3) 0.002(3) -0.001(2) -0.002(2)
C13 0.038(3) 0.043(4) 0.037(4) 0.003(3) -0.004(3) -0.009(3)
C20 0.178 0.079 0.043 -0.010(5) 0.013(6) 0.028(7)
N1 0.024(2) 0.030(3) 0.029(3) -0.003(2) -0.0018(18) -0.0012(18)
N2 0.030(2) 0.044(3) 0.061(3) 0.010(4) -0.005(2) -0.005(3)
O1 0.0207(14) 0.059(2) 0.0291(18) 0.003(3) 0.0000(12) 0.002(2)
O2 0.0220(18) 0.049(3) 0.049(3) 0.008(2) 0.0029(17) 0.0002(18)
O1W 0.078(4) 0.054(4) 0.052(4) 0.000 0.006(3) 0.000
O3 0.034(2) 0.050(3) 0.054(3) 0.019(2) -0.0051(19) -0.0083(19)
O2W 0.089(4) 0.058(4) 0.049(4) 0.010(3) -0.005(3) 0.009(3)
O20 0.101(5) 0.092(5) 0.087(5) 0.020(4) 0.022(4) 0.030(4)
Zn1 0.0211(2) 0.0375(3) 0.0293(3) 0.0005(4) -0.00036(18) 0.0016(3)
Cl1 0.0478(8) 0.0418(9) 0.0540(11) -0.0088(8) -0.0044(7) -0.0022(7)

loop_
_atom_type_symbol
_atom_type_description
_atom_type_scat_dispersion_real
_atom_type_scat_dispersion_imag
_atom_type_scat_source
C C 0.0033 0.0016 'International Tables Vol C Tables 4.2.6.8 and 6.1.1.4'
H H 0.0000 0.0000 'International Tables Vol C Tables 4.2.6.8 and 6.1.1.4'
N N 0.0061 0.0033 'International Tables Vol C Tables 4.2.6.8 and 6.1.1.4'
O O 0.0106 0.0060 'International Tables Vol C Tables 4.2.6.8 and 6.1.1.4'
Zn Zn 0.2839 1.4301 'International Tables Vol C Tables 4.2.6.8 and 6.1.1.4'
Cl Cl 0.1484 0.1585 'International Tables Vol C Tables 4.2.6.8 and 6.1.1.4'

loop_
_geom_angle_atom_site_label_1
_geom_angle_atom_site_label_2
_geom_angle_atom_site_label_3
_geom_angle
_geom_angle_site_symmetry_1
_geom_angle_site_symmetry_3
_geom_angle_publ_flag
O1 C1 C2 119.7(5) . . ?
O1 C1 C6 122.6(5) . . ?
C2 C1 C6 117.8(5) . . ?
C3 C2 C1 121.6(5) . . ?
C2 C3 C4 119.8(6) . . ?
C5 C4 C3 119.2(5) . . ?
C4 C5 C6 122.6(5) . . ?
C5 C6 C1 119.1(5) . . ?
C5 C6 C7 117.5(5) . . ?
C1 C6 C7 123.4(5) . . ?
N1 C7 C6 126.5(5) . . ?
N1 C8 C9 107.9(4) . . ?
N1 C8 C10 110.7(4) . . ?
C9 C8 C10 108.6(5) . . ?
O3 C9 O2 124.3(4) . . ?
O3 C9 C8 118.4(4) . . ?
O2 C9 C8 117.1(5) . . ?
C11 C10 C8 114.2(5) . . ?
C10 C11 C12 111.9(5) . . ?
C13 C12 C11 114.6(5) . . ?
N2 C13 C12 113.4(5) . . ?
C7 N1 C8 119.3(4) . . ?
C7 N1 Zn1 128.6(3) . . ?
C8 N1 Zn1 111.9(2) . . ?
C1 O1 Zn1 127.3(2) . 2_656 ?
C1 O1 Zn1 129.0(2) . . ?
Zn1 O1 Zn1 102.32(9) 2_656 . ?
C9 O2 Zn1 115.4(3) . . ?
O1 Zn1 N1 145.95(10) 2_656 . ?
O1 Zn1 O1 77.62(9) 2_656 . ?
N1 Zn1 O1 86.45(9) . . ?
O1 Zn1 O2 94.68(7) 2_656 . ?
N1 Zn1 O2 78.79(7) . . ?
O1 Zn1 O2 140.61(11) . . ?
O1 Zn1 Cl1 104.04(7) 2_656 . ?
N1 Zn1 Cl1 109.53(7) . . ?
O1 Zn1 Cl1 108.43(8) . . ?
O2 Zn1 Cl1 110.90(8) . . ?

loop_
_geom_bond_atom_site_label_1
_geom_bond_atom_site_label_2
_geom_bond_distance
_geom_bond_site_symmetry_2
_geom_bond_publ_flag
C1 O1 1.331(5) . ?
C1 C2 1.400(8) . ?
C1 C6 1.428(7) . ?
C2 C3 1.395(8) . ?
C3 C4 1.401(9) . ?
C4 C5 1.364(9) . ?
C5 C6 1.395(8) . ?
C6 C7 1.460(8) . ?
C7 N1 1.274(6) . ?
C8 N1 1.448(5) . ?
C8 C9 1.527(7) . ?
C8 C10 1.532(7) . ?
C9 O3 1.246(6) . ?
C9 O2 1.274(6) . ?
C10 C11 1.525(7) . ?
C11 C12 1.528(8) . ?
C12 C13 1.525(8) . ?
C13 N2 1.488(7) . ?
C20 O20 1.3098 . ?
N1 Zn1 2.0687(19) . ?
O1 Zn1 2.0345(18) 2_656 ?
O1 Zn1 2.0753(19) . ?
O2 Zn1 2.0902(19) . ?
Zn1 O1 2.0345(16) 2_656 ?
Zn1 Cl1 2.2815(18) . ?
